data_7223288
loop_
_publ_author_name
'Mondal, Pradip Kumar'
'Chopra, Deepak'

_publ_section_title
;
 Crystal structure landscape of conformationally flexible organo-fluorine
 compounds
;
_journal_issue 1
_journal_name_full CrystEngComm
_journal_page_first 48
_journal_paper_doi 10.1039/C5CE01721A
_journal_volume 18
_journal_year 2016
_chemical_formula_sum 'C13 H9 F2 N O'
_chemical_formula_weight 233.21
_chemical_name_systematic N-(2,4-difluorophenyl)benzamide
_space_group_crystal_system monoclinic
_space_group_IT_number 7
_space_group_name_Hall 'P -2yac'
_space_group_name_H-M_alt 'P 1 n 1'
_symmetry_space_group_name_Hall 'P -2yac'
_symmetry_space_group_name_H-M 'P 1 n 1'
_atom_sites_solution_hydrogens geom
_audit_creation_method SHELXL-2014/7
_audit_update_record
;
2015-11-16 deposited with the CCDC.
2015-11-17 downloaded from the CCDC.
;
_cell_angle_alpha 90
_cell_angle_beta 92.048(16)
_cell_angle_gamma 90
_cell_formula_units_Z 2
_cell_length_a 5.535(7)
_cell_length_b 5.035(6)
_cell_length_c 19.29(2)
_cell_measurement_temperature 110(2)
_cell_volume 537.2(11)
_computing_structure_refinement 'SHELXL-2014/7 (Sheldrick, 2014)'
_diffrn_ambient_temperature 110(2)
_diffrn_measured_fraction_theta_full 0.989
_diffrn_measured_fraction_theta_max 0.989
_diffrn_measurement_device_type goniometer
_diffrn_radiation_type MoK\a
_diffrn_radiation_wavelength 0.71073
_diffrn_reflns_av_R_equivalents 0.0555
_diffrn_reflns_av_unetI/netI 0.0706
_diffrn_reflns_laue_measured_fraction_full 0.989
_diffrn_reflns_laue_measured_fraction_max 0.989
_diffrn_reflns_limit_h_max 6
_diffrn_reflns_limit_h_min -5
_diffrn_reflns_limit_k_max 5
_diffrn_reflns_limit_k_min -5
_diffrn_reflns_limit_l_max 22
_diffrn_reflns_limit_l_min -22
_diffrn_reflns_number 3111
_diffrn_reflns_point_group_measured_fraction_full 0.925
_diffrn_reflns_point_group_measured_fraction_max 0.925
_diffrn_reflns_theta_full 25.000
_diffrn_reflns_theta_max 25.000
_diffrn_reflns_theta_min 2.113
_exptl_absorpt_coefficient_mu 0.115
_exptl_absorpt_correction_T_max 0.981
_exptl_absorpt_correction_T_min 0.944
_exptl_absorpt_correction_type multi-scan
_exptl_absorpt_process_details SABADS
_exptl_crystal_density_diffrn 1.441
_exptl_crystal_description Plate
_exptl_crystal_F_000 240
_exptl_crystal_size_max 0.400
_exptl_crystal_size_mid 0.180
_exptl_crystal_size_min 0.060
_refine_diff_density_max 0.645
_refine_diff_density_min -0.408
_refine_diff_density_rms 0.090
_refine_ls_extinction_method none
_refine_ls_goodness_of_fit_ref 1.098
_refine_ls_hydrogen_treatment constr
_refine_ls_matrix_type full
_refine_ls_number_parameters 158
_refine_ls_number_reflns 1743
_refine_ls_number_restraints 2
_refine_ls_restrained_S_all 1.097
_refine_ls_R_factor_all 0.0954
_refine_ls_R_factor_gt 0.0808
_refine_ls_shift/su_max 0.000
_refine_ls_shift/su_mean 0.000
_refine_ls_structure_factor_coef Fsqd
_refine_ls_weighting_details 'w=1/[\s^2^(Fo^2^)+(0.1721P)^2^+0.1846P] where P=(Fo^2^+2Fc^2^)/3'
_refine_ls_weighting_scheme calc
_refine_ls_wR_factor_gt 0.2310
_refine_ls_wR_factor_ref 0.2561
_reflns_Friedel_coverage 0.864
_reflns_friedel_fraction_full 0.860
_reflns_friedel_fraction_max 0.860
_reflns_number_gt 1405
_reflns_number_total 1743
_reflns_threshold_expression 'I > 2\s(I)'
_cod_data_source_file c5ce01721a2.cif
_cod_data_source_block P2400
_cod_depositor_comments 'Adding full bibliography for 7223280--7223294.cif.'
_cod_original_cell_volume 537.3(11)
_cod_database_code 7223288
_shelx_shelxl_version_number 2014/7
_shelx_space_group_comment
;
The symmetry employed for this shelxl refinement is uniquely defined
by the following loop, which should always be used as a source of
symmetry information in preference to the above space-group names.
They are only intended as comments.
;
_shelx_estimated_absorpt_t_min 0.955
_shelx_estimated_absorpt_t_max 0.993

loop_
_space_group_symop_operation_xyz
'x, y, z'
'x+1/2, -y, z+1/2'

loop_
_atom_site_label
_atom_site_type_symbol
_atom_site_fract_x
_atom_site_fract_y
_atom_site_fract_z
_atom_site_U_iso_or_equiv
_atom_site_adp_type
_atom_site_occupancy
_atom_site_site_symmetry_order
_atom_site_calc_flag
_atom_site_refinement_flags_posn
_atom_site_refinement_flags_adp
_atom_site_refinement_flags_occupancy
_atom_site_disorder_assembly
_atom_site_disorder_group
F1A F 0.8393(10) 0.8901(10) 0.9203(3) 0.0459(17) Uani 0.870(10) 1 d . . P A 1
F2A F 0.1618(10) 1.2899(13) 1.0181(3) 0.0623(17) Uani 0.870(10) 1 d . . P A 1
C8A C 0.6388(14) 1.2466(15) 0.8580(4) 0.0341(18) Uani 0.870(10) 1 d . . P A 1
C9A C 0.6566(15) 1.0743(16) 0.9165(4) 0.039(2) Uani 0.870(10) 1 d . . P A 1
C10A C 0.5001(16) 1.0846(17) 0.9692(4) 0.041(2) Uani 0.870(10) 1 d . . P A 1
H10A H 0.5163 0.9672 1.0076 0.049 Uiso 0.870(10) 1 calc R U P A 1
C11A C 0.3190(15) 1.2687(16) 0.9651(4) 0.039(2) Uani 0.870(10) 1 d . . P A 1
C12A C 0.2915(14) 1.4458(16) 0.9107(4) 0.0361(19) Uani 0.870(10) 1 d . . P A 1
H12A H 0.1667 1.5754 0.9102 0.043 Uiso 0.870(10) 1 calc R U P A 1
C13A C 0.4497(16) 1.4296(15) 0.8571(4) 0.040(2) Uani 0.870(10) 1 d . . P A 1
H13A H 0.4291 1.5462 0.8186 0.047 Uiso 0.870(10) 1 calc R U P A 1
F1B F 0.434(7) 1.626(7) 0.8100(19) 0.0459(17) Uani 0.130(10) 1 d . . P A 2
F2B F 0.1618(10) 1.2899(13) 1.0181(3) 0.0623(17) Uani 0.130(10) 1 d . . P A 2
C8B C 0.6388(14) 1.2466(15) 0.8580(4) 0.0341(18) Uani 0.130(10) 1 d . . P A 2
C9B C 0.4497(16) 1.4296(15) 0.8571(4) 0.040(2) Uani 0.130(10) 1 d . . P A 2
C10B C 0.2915(14) 1.4458(16) 0.9107(4) 0.0361(19) Uani 0.130(10) 1 d . . P A 2
H10B H 0.1667 1.5754 0.9102 0.043 Uiso 0.130(10) 1 calc R U P A 2
C11B C 0.3190(15) 1.2687(16) 0.9651(4) 0.039(2) Uani 0.130(10) 1 d . . P A 2
C12B C 0.5001(16) 1.0846(17) 0.9692(4) 0.041(2) Uani 0.130(10) 1 d . . P A 2
H12B H 0.5163 0.9672 1.0076 0.049 Uiso 0.130(10) 1 calc R U P A 2
C13B C 0.6566(15) 1.0743(16) 0.9165(4) 0.039(2) Uani 0.130(10) 1 d . . P A 2
H13B H 0.7833 0.9469 0.9189 0.046 Uiso 0.130(10) 1 calc R U P A 2
O1 O 0.8159(13) 1.6307(10) 0.7672(3) 0.0481(17) Uani 1 1 d . . . . .
N1 N 0.8005(14) 1.2078(15) 0.8035(4) 0.0450(19) Uani 1 1 d . . . . .
H1 H 0.8528 1.0451 0.7967 0.054 Uiso 1 1 calc R U . A 1
C1 C 1.0579(15) 1.3131(17) 0.7075(5) 0.0402(19) Uani 1 1 d . . . . .
C2 C 1.2233(19) 1.0985(17) 0.7183(4) 0.049(2) Uani 1 1 d . . . . .
H2 H 1.2145 0.9899 0.7584 0.058 Uiso 1 1 calc R U . . .
C3 C 1.4000(17) 1.0491(16) 0.6691(5) 0.046(2) Uani 1 1 d . . . . .
H3 H 1.5132 0.9086 0.6756 0.056 Uiso 1 1 calc R U . . .
C4 C 1.4043(16) 1.2120(18) 0.6107(4) 0.043(2) Uani 1 1 d . . . . .
H4 H 1.5228 1.1835 0.5770 0.052 Uiso 1 1 calc R U . . .
C5 C 1.2367(18) 1.4155(17) 0.6012(5) 0.046(2) Uani 1 1 d . . . . .
H5 H 1.2393 1.5240 0.5610 0.055 Uiso 1 1 calc R U . . .
C6 C 1.0705(16) 1.4586(18) 0.6494(4) 0.045(2) Uani 1 1 d . . . . .
H6 H 0.9572 1.5983 0.6419 0.054 Uiso 1 1 calc R U . . .
C7 C 0.8787(16) 1.3937(15) 0.7624(5) 0.041(2) Uani 1 1 d . . . . .

loop_
_atom_site_aniso_label
_atom_site_aniso_U_11
_atom_site_aniso_U_22
_atom_site_aniso_U_33
_atom_site_aniso_U_23
_atom_site_aniso_U_13
_atom_site_aniso_U_12
F1A 0.057(4) 0.040(3) 0.040(3) 0.006(2) -0.005(3) 0.020(2)
F2A 0.059(4) 0.081(4) 0.047(3) -0.006(3) 0.018(3) 0.014(3)
C8A 0.037(5) 0.034(4) 0.030(4) -0.005(3) -0.006(3) 0.004(3)
C9A 0.042(5) 0.032(4) 0.041(5) -0.012(3) -0.008(4) 0.011(3)
C10A 0.052(5) 0.042(4) 0.028(4) -0.004(3) -0.005(4) -0.003(4)
C11A 0.044(5) 0.040(4) 0.033(4) -0.003(3) 0.001(4) -0.004(4)
C12A 0.035(5) 0.037(4) 0.036(4) -0.010(3) -0.002(3) 0.010(3)
C13A 0.053(5) 0.030(4) 0.035(4) 0.000(3) -0.012(4) 0.006(3)
F1B 0.057(4) 0.040(3) 0.040(3) 0.006(2) -0.005(3) 0.020(2)
F2B 0.059(4) 0.081(4) 0.047(3) -0.006(3) 0.018(3) 0.014(3)
C8B 0.037(5) 0.034(4) 0.030(4) -0.005(3) -0.006(3) 0.004(3)
C9B 0.053(5) 0.030(4) 0.035(4) 0.000(3) -0.012(4) 0.006(3)
C10B 0.035(5) 0.037(4) 0.036(4) -0.010(3) -0.002(3) 0.010(3)
C11B 0.044(5) 0.040(4) 0.033(4) -0.003(3) 0.001(4) -0.004(4)
C12B 0.052(5) 0.042(4) 0.028(4) -0.004(3) -0.005(4) -0.003(4)
C13B 0.042(5) 0.032(4) 0.041(5) -0.012(3) -0.008(4) 0.011(3)
O1 0.071(4) 0.027(3) 0.046(3) -0.004(3) 0.010(3) 0.004(3)
N1 0.058(5) 0.038(4) 0.039(4) 0.003(3) -0.002(4) 0.002(3)
C1 0.036(5) 0.046(5) 0.038(4) -0.009(4) -0.001(4) -0.008(4)
C2 0.076(7) 0.036(4) 0.033(4) 0.004(4) -0.003(4) -0.023(4)
C3 0.058(6) 0.027(4) 0.054(6) -0.015(4) -0.015(5) 0.001(4)
C4 0.043(5) 0.057(5) 0.031(4) -0.007(4) 0.002(3) -0.006(4)
C5 0.057(6) 0.041(5) 0.039(4) 0.003(4) -0.013(4) -0.001(4)
C6 0.048(6) 0.043(5) 0.043(5) -0.006(4) -0.014(4) 0.008(4)
C7 0.040(5) 0.035(5) 0.047(5) -0.004(4) -0.012(4) -0.006(3)

loop_
_atom_type_symbol
_atom_type_description
_atom_type_scat_dispersion_real
_atom_type_scat_dispersion_imag
_atom_type_scat_source
C C 0.0033 0.0016 'International Tables Vol C Tables 4.2.6.8 and 6.1.1.4'
H H 0.0000 0.0000 'International Tables Vol C Tables 4.2.6.8 and 6.1.1.4'
N N 0.0061 0.0033 'International Tables Vol C Tables 4.2.6.8 and 6.1.1.4'
O O 0.0106 0.0060 'International Tables Vol C Tables 4.2.6.8 and 6.1.1.4'
F F 0.0171 0.0103 'International Tables Vol C Tables 4.2.6.8 and 6.1.1.4'

loop_
_geom_angle_atom_site_label_1
_geom_angle_atom_site_label_2
_geom_angle_atom_site_label_3
_geom_angle
C13A C8A N1 125.1(7)
C13A C8A C9A 116.3(8)
N1 C8A C9A 118.4(7)
C10A C9A F1A 118.3(7)
C10A C9A C8A 122.8(7)
F1A C9A C8A 118.9(7)
C9A C10A C11A 118.0(7)
C9A C10A H10A 121.0
C11A C10A H10A 121.0
C10A C11A F2A 119.7(7)
C10A C11A C12A 122.8(8)
F2A C11A C12A 117.4(7)
C11A C12A C13A 118.4(7)
C11A C12A H12A 120.8
C13A C12A H12A 120.8
C12A C13A C8A 121.7(7)
C12A C13A H13A 119.1
C8A C13A H13A 119.1
C9B C8B N1 125.1(7)
C9B C8B C13B 116.3(8)
N1 C8B C13B 118.4(7)
F1B C9B C10B 115.8(17)
F1B C9B C8B 121.7(18)
C10B C9B C8B 121.7(7)
C11B C10B C9B 118.4(7)
C11B C10B H10B 120.8
C9B C10B H10B 120.8
C12B C11B F2B 119.7(7)
C12B C11B C10B 122.8(8)
F2B C11B C10B 117.4(7)
C13B C12B C11B 118.0(7)
C13B C12B H12B 121.0
C11B C12B H12B 121.0
C12B C13B C8B 122.8(7)
C12B C13B H13B 118.6
C8B C13B H13B 118.6
C7 N1 C8A 125.5(7)
C7 N1 C8B 125.5(7)
C7 N1 H1 117.2
C8A N1 H1 117.2
C6 C1 C2 118.9(8)
C6 C1 C7 119.1(8)
C2 C1 C7 121.8(8)
C3 C2 C1 119.4(7)
C3 C2 H2 120.3
C1 C2 H2 120.3
C4 C3 C2 118.2(8)
C4 C3 H3 120.9
C2 C3 H3 120.9
C5 C4 C3 120.6(9)
C5 C4 H4 119.7
C3 C4 H4 119.7
C6 C5 C4 119.8(8)
C6 C5 H5 120.1
C4 C5 H5 120.1
C1 C6 C5 123.0(8)
C1 C6 H6 118.5
C5 C6 H6 118.5
O1 C7 N1 122.6(9)
O1 C7 C1 119.7(7)
N1 C7 C1 117.7(8)

loop_
_geom_bond_atom_site_label_1
_geom_bond_atom_site_label_2
_geom_bond_distance
F1A C9A 1.372(9)
F2A C11A 1.369(10)
C8A C13A 1.394(12)
C8A N1 1.418(11)
C8A C9A 1.425(11)
C9A C10A 1.359(12)
C10A C11A 1.366(12)
C10A H10A 0.9500
C11A C12A 1.381(12)
C12A C13A 1.382(12)
C12A H12A 0.9500
C13A H13A 0.9500
F1B C9B 1.35(3)
F2B C11B 1.369(10)
C8B C9B 1.394(12)
C8B N1 1.418(11)
C8B C13B 1.425(11)
C9B C10B 1.382(12)
C10B C11B 1.381(12)
C10B H10B 0.9500
C11B C12B 1.366(12)
C12B C13B 1.359(12)
C12B H12B 0.9500
C13B H13B 0.9500
O1 C7 1.247(10)
N1 C7 1.310(12)
N1 H1 0.8800
C1 C6 1.342(13)
C1 C2 1.427(13)
C1 C7 1.531(13)
C2 C3 1.410(15)
C2 H2 0.9500
C3 C4 1.395(14)
C3 H3 0.9500
C4 C5 1.390(13)
C4 H4 0.9500
C5 C6 1.349(14)
C5 H5 0.9500
C6 H6 0.9500

loop_
_geom_torsion_atom_site_label_1
_geom_torsion_atom_site_label_2
_geom_torsion_atom_site_label_3
_geom_torsion_atom_site_label_4
_geom_torsion
C13A C8A C9A C10A -0.1(11)
N1 C8A C9A C10A -175.6(7)
C13A C8A C9A F1A -179.9(7)
N1 C8A C9A F1A 4.5(11)
F1A C9A C10A C11A 179.9(7)
C8A C9A C10A C11A 0.0(11)
C9A C10A C11A F2A -178.2(7)
C9A C10A C11A C12A -1.0(11)
C10A C11A C12A C13A 2.1(12)
F2A C11A C12A C13A 179.4(7)
C11A C12A C13A C8A -2.2(12)
N1 C8A C13A C12A 176.4(7)
C9A C8A C13A C12A 1.2(11)
N1 C8B C9B F1B -14(2)
C13B C8B C9B F1B 170(2)
N1 C8B C9B C10B 176.4(7)
C13B C8B C9B C10B 1.2(11)
F1B C9B C10B C11B -172(2)
C8B C9B C10B C11B -2.2(12)
C9B C10B C11B C12B 2.1(12)
C9B C10B C11B F2B 179.4(7)
F2B C11B C12B C13B -178.2(7)
C10B C11B C12B C13B -1.0(11)
C11B C12B C13B C8B 0.0(11)
C9B C8B C13B C12B -0.1(11)
N1 C8B C13B C12B -175.6(7)
C13A C8A N1 C7 34.3(12)
C9A C8A N1 C7 -150.5(8)
C9B C8B N1 C7 34.3(12)
C13B C8B N1 C7 -150.5(8)
C6 C1 C2 C3 1.8(12)
C7 C1 C2 C3 -173.9(7)
C1 C2 C3 C4 -0.7(12)
C2 C3 C4 C5 -0.6(12)
C3 C4 C5 C6 0.9(12)
C2 C1 C6 C5 -1.6(13)
C7 C1 C6 C5 174.2(8)
C4 C5 C6 C1 0.2(14)
C8A N1 C7 O1 -0.2(13)
C8B N1 C7 O1 -0.2(13)
C8A N1 C7 C1 178.6(8)
C8B N1 C7 C1 178.6(8)
C6 C1 C7 O1 -26.9(12)
C2 C1 C7 O1 148.8(8)
C6 C1 C7 N1 154.3(8)
C2 C1 C7 N1 -30.0(11)
